data_7102535
loop_
_publ_author_name
'Entwistle, Christopher D'
'Batsanov, Andrei S'
'Howard, Judith A K'
'Fox, Mark A'
'Marder, Todd B'

_publ_section_title
;
 Two contrasting ethynyl hydroboration pathways in the formation of a
 novel tris-hydroboration product from reaction of dimesitylborane with
 2,5-diethynylpyridine.
;
_journal_issue 6
_journal_name_full 'Chemical communications (Cambridge, England)'
_journal_page_first 702
_journal_page_last 703
_journal_paper_doi 10.1039/b316250h
_journal_year 2004
_chemical_formula_moiety 'C63 H74 B3 N,1.5(C3 H6 O),0.5(C6 H14)'
_chemical_formula_sum 'C70.5 H90 B3 N O1.5'
_chemical_formula_weight 1007.87
_chemical_name_systematic
;
?
;
_space_group_IT_number 2
_symmetry_cell_setting triclinic
_symmetry_space_group_name_Hall '-P 1'
_symmetry_space_group_name_H-M 'P -1'
_atom_sites_solution_hydrogens geom
_atom_sites_solution_primary direct
_atom_sites_solution_secondary difmap
_audit_creation_method SHELXL-97
_cell_angle_alpha 94.48(1)
_cell_angle_beta 94.62(1)
_cell_angle_gamma 101.60(1)
_cell_formula_units_Z 2
_cell_length_a 13.256(4)
_cell_length_b 13.735(4)
_cell_length_c 17.298(5)
_cell_measurement_reflns_used 5547
_cell_measurement_temperature 120(2)
_cell_measurement_theta_max 26.28
_cell_measurement_theta_min 2.28
_cell_volume 3060.7(16)
_computing_cell_refinement 'SMART version 5.625 (Bruker, 2001)'
_computing_data_collection 'SMART version 5.625 (Bruker, 2001)'
_computing_data_reduction 'SAINT version 6.28A (Bruker, 2002)'
_computing_molecular_graphics 'SHELXTL version 5.10 (Bruker, 1997)'
_computing_publication_material 'SHELXTL version 5.10 (Bruker, 1997)'
_computing_structure_refinement 'SHELXTL version 6.12 (Bruker, 2001)'
_computing_structure_solution 'SHELXTL version 6.12 (Bruker, 2001)'
_diffrn_ambient_temperature 120(2)
_diffrn_detector_area_resol_mean 8
_diffrn_measured_fraction_theta_full 0.996
_diffrn_measured_fraction_theta_max 0.996
_diffrn_measurement_device_type 'APEX CCD area detector'
_diffrn_measurement_method '\w scans'
_diffrn_radiation_monochromator graphite
_diffrn_radiation_source 'fine-focus sealed tube'
_diffrn_radiation_type MoK\a
_diffrn_radiation_wavelength 0.71073
_diffrn_reflns_av_R_equivalents 0.0753
_diffrn_reflns_av_sigmaI/netI 0.1077
_diffrn_reflns_limit_h_max 17
_diffrn_reflns_limit_h_min -17
_diffrn_reflns_limit_k_max 17
_diffrn_reflns_limit_k_min -17
_diffrn_reflns_limit_l_max 22
_diffrn_reflns_limit_l_min -22
_diffrn_reflns_number 32023
_diffrn_reflns_theta_full 27.48
_diffrn_reflns_theta_max 27.48
_diffrn_reflns_theta_min 2.06
_exptl_absorpt_coefficient_mu 0.062
_exptl_absorpt_correction_type none
_exptl_crystal_colour yellow
_exptl_crystal_density_diffrn 1.094
_exptl_crystal_density_meas ?
_exptl_crystal_density_method .
_exptl_crystal_description block
_exptl_crystal_F_000 1094
_exptl_crystal_size_max 0.31
_exptl_crystal_size_mid 0.23
_exptl_crystal_size_min 0.11
_refine_diff_density_max 0.568
_refine_diff_density_min -0.315
_refine_diff_density_rms 0.051
_refine_ls_extinction_method none
_refine_ls_goodness_of_fit_ref 0.948
_refine_ls_hydrogen_treatment constr
_refine_ls_matrix_type full
_refine_ls_number_parameters 719
_refine_ls_number_reflns 14008
_refine_ls_number_restraints 0
_refine_ls_restrained_S_all 0.948
_refine_ls_R_factor_all 0.1141
_refine_ls_R_factor_gt 0.0624
_refine_ls_shift/su_max 0.002
_refine_ls_shift/su_mean 0.000
_refine_ls_structure_factor_coef Fsqd
_refine_ls_weighting_details 'calc w=1/[\s^2^(Fo^2^)+(0.0830P)^2^] where P=(Fo^2^+2Fc^2^)/3'
_refine_ls_weighting_scheme calc
_refine_ls_wR_factor_gt 0.1583
_refine_ls_wR_factor_ref 0.1752
_reflns_number_gt 7596
_reflns_number_total 14008
_reflns_threshold_expression I>2\s(I)
_cod_data_source_file b316250h.txt
_cod_data_source_block (4)
_cod_depositor_comments
;
The following automatic conversions were performed:
'_symmetry_cell_setting' value 'Triclinic' changed to 'triclinic'
according to '/home/saulius/struct/CIF-dictionaries/cif_core.dic'
dictionary named 'cif_core.dic' version 2.4.1 from 2010-06-29.

Automatic conversion script
Id: cif_fix_enum 1527 2010-12-29 10:47:43Z saulius 
;
_cod_original_sg_symbol_H-M P-1
_cod_database_code 7102535

loop_
_symmetry_equiv_pos_as_xyz
'x, y, z'
'-x, -y, -z'

loop_
_atom_site_label
_atom_site_type_symbol
_atom_site_fract_x
_atom_site_fract_y
_atom_site_fract_z
_atom_site_U_iso_or_equiv
_atom_site_adp_type
_atom_site_occupancy
_atom_site_symmetry_multiplicity
_atom_site_calc_flag
_atom_site_refinement_flags
_atom_site_disorder_assembly
_atom_site_disorder_group
N1 N 0.31246(12) 0.36315(12) 0.28707(9) 0.0229(4) Uani 1 1 d . . .
C2 C 0.27436(14) 0.28562(14) 0.22363(11) 0.0229(4) Uani 1 1 d . . .
C3 C 0.25505(15) 0.18552(15) 0.24843(12) 0.0273(5) Uani 1 1 d . . .
H3 H 0.2558 0.1305 0.2117 0.033 Uiso 1 1 d R . .
C4 C 0.23685(15) 0.16855(15) 0.32182(12) 0.0280(5) Uani 1 1 d . . .
H4 H 0.2237 0.1022 0.3364 0.034 Uiso 1 1 d R . .
C5 C 0.23658(14) 0.25110(15) 0.37881(11) 0.0249(4) Uani 1 1 d . . .
C6 C 0.27509(14) 0.34365(15) 0.35949(11) 0.0243(4) Uani 1 1 d . . .
H6 H 0.2770 0.3987 0.3968 0.029 Uiso 1 1 d R . .
C7 C 0.20496(14) 0.23662(15) 0.45628(11) 0.0264(4) Uani 1 1 d . . .
H7 H 0.2033 0.2951 0.4889 0.032 Uiso 1 1 d R . .
C8 C 0.17718(16) 0.14877(16) 0.48663(12) 0.0338(5) Uani 1 1 d . . .
H8 H 0.1696 0.0892 0.4528 0.041 Uiso 1 1 d R . .
C9 C 0.24790(14) 0.30642(14) 0.14964(11) 0.0237(4) Uani 1 1 d . . .
C10 C 0.25804(16) 0.41259(15) 0.12972(12) 0.0289(5) Uani 1 1 d . . .
H101 H 0.2598 0.4564 0.1776 0.038(3) Uiso 1 1 d R . .
H102 H 0.1989 0.4177 0.0936 0.038(3) Uiso 1 1 d R . .
H103 H 0.3222 0.4329 0.1053 0.038(3) Uiso 1 1 d R . .
C11 C 0.15911(17) 0.03551(16) 0.60623(12) 0.0333(5) Uani 1 1 d . . .
C12 C 0.08068(17) -0.00947(17) 0.65180(12) 0.0364(5) Uani 1 1 d . . .
C13 C 0.0793(2) -0.10471(19) 0.67348(15) 0.0516(7) Uani 1 1 d . . .
H13 H 0.0240 -0.1353 0.7010 0.062 Uiso 1 1 d R . .
C14 C 0.1552(2) -0.15716(19) 0.65642(16) 0.0573(7) Uani 1 1 d . . .
C15 C 0.2337(2) -0.11123(19) 0.61651(16) 0.0566(7) Uani 1 1 d . . .
H15 H 0.2881 -0.1445 0.6061 0.068 Uiso 1 1 d R . .
C16 C 0.2369(2) -0.01734(19) 0.59086(15) 0.0471(6) Uani 1 1 d . . .
C17 C -0.00222(18) 0.04281(19) 0.67700(15) 0.0455(6) Uani 1 1 d . . .
H171 H -0.0483 -0.0004 0.7077 0.059(4) Uiso 1 1 d R . .
H172 H -0.0422 0.0573 0.6307 0.059(4) Uiso 1 1 d R . .
H173 H 0.0294 0.1054 0.7087 0.059(4) Uiso 1 1 d R . .
C19 C 0.1545(3) -0.2593(2) 0.6842(2) 0.0919(12) Uani 1 1 d . . .
H191 H 0.2026 -0.2915 0.6565 0.121(8) Uiso 1 1 d R . .
H192 H 0.0846 -0.3008 0.6741 0.121(8) Uiso 1 1 d R . .
H193 H 0.1761 -0.2515 0.7403 0.121(8) Uiso 1 1 d R . .
C18 C 0.3305(2) 0.0260(2) 0.5498(2) 0.0699(9) Uani 1 1 d . . .
H181 H 0.3906 0.0010 0.5702 0.082(6) Uiso 1 1 d R . .
H182 H 0.3451 0.0991 0.5588 0.082(6) Uiso 1 1 d R . .
H183 H 0.3161 0.0059 0.4937 0.082(6) Uiso 1 1 d R . .
C21 C 0.13908(15) 0.23288(15) 0.62311(11) 0.0274(5) Uani 1 1 d . . .
C22 C 0.21392(15) 0.28083(16) 0.68486(12) 0.0286(5) Uani 1 1 d . . .
C23 C 0.19955(17) 0.36549(16) 0.72740(12) 0.0336(5) Uani 1 1 d . . .
H23 H 0.2512 0.3975 0.7677 0.040 Uiso 1 1 d R . .
C24 C 0.11308(19) 0.40527(17) 0.71339(13) 0.0378(6) Uani 1 1 d . . .
C25 C 0.03866(18) 0.35675(18) 0.65364(14) 0.0403(6) Uani 1 1 d . . .
H25 H -0.0228 0.3813 0.6441 0.048 Uiso 1 1 d R . .
C26 C 0.05134(16) 0.27306(17) 0.60812(12) 0.0338(5) Uani 1 1 d . . .
C27 C 0.31034(16) 0.24194(18) 0.70344(14) 0.0390(6) Uani 1 1 d . . .
H271 H 0.3567 0.2565 0.6626 0.074(5) Uiso 1 1 d R . .
H272 H 0.2919 0.1696 0.7061 0.074(5) Uiso 1 1 d R . .
H273 H 0.3454 0.2743 0.7537 0.074(5) Uiso 1 1 d R . .
C28 C 0.0995(2) 0.49765(18) 0.76127(16) 0.0550(7) Uani 1 1 d . . .
H281 H 0.0377 0.5192 0.7397 0.086(6) Uiso 1 1 d R . .
H282 H 0.1605 0.5511 0.7601 0.086(6) Uiso 1 1 d R . .
H283 H 0.0917 0.4827 0.8152 0.086(6) Uiso 1 1 d R . .
C29 C -0.03230(18) 0.2267(2) 0.54251(14) 0.0484(7) Uani 1 1 d . . .
H291 H -0.1005 0.2283 0.5600 0.087(6) Uiso 1 1 d R . .
H292 H -0.0275 0.1573 0.5287 0.087(6) Uiso 1 1 d R . .
H293 H -0.0229 0.2643 0.4968 0.087(6) Uiso 1 1 d R . .
C31 C 0.22630(14) 0.12020(15) 0.06898(11) 0.0241(4) Uani 1 1 d . . .
C32 C 0.15507(15) 0.02952(15) 0.07432(11) 0.0270(5) Uani 1 1 d . . .
C33 C 0.18478(17) -0.06139(16) 0.06252(14) 0.0390(6) Uani 1 1 d . . .
H33 H 0.1360 -0.1213 0.0666 0.047 Uiso 1 1 d R . .
C34 C 0.28391(19) -0.06665(18) 0.04528(17) 0.0512(7) Uani 1 1 d . . .
C35 C 0.35381(18) 0.02187(18) 0.04007(15) 0.0434(6) Uani 1 1 d . . .
H35 H 0.4221 0.0194 0.0283 0.052 Uiso 1 1 d R . .
C36 C 0.32710(15) 0.11415(16) 0.05166(12) 0.0303(5) Uani 1 1 d . . .
C37 C 0.04830(15) 0.03045(16) 0.09777(12) 0.0309(5) Uani 1 1 d . . .
H371 H 0.0081 -0.0382 0.0947 0.040(4) Uiso 1 1 d R . .
H372 H 0.0136 0.0688 0.0626 0.040(4) Uiso 1 1 d R . .
H373 H 0.0537 0.0616 0.1513 0.040(4) Uiso 1 1 d R . .
C38 C 0.3154(3) -0.1668(2) 0.0320(3) 0.0956(14) Uani 1 1 d . . .
H381 H 0.2672 -0.2186 0.0542 0.153(10) Uiso 1 1 d R . .
H382 H 0.3855 -0.1618 0.0571 0.153(10) Uiso 1 1 d R . .
H383 H 0.3142 -0.1845 -0.0241 0.153(10) Uiso 1 1 d R . .
C39 C 0.40780(16) 0.20606(17) 0.04210(14) 0.0376(6) Uani 1 1 d . . .
H391 H 0.4745 0.2011 0.0686 0.062(4) Uiso 1 1 d R . .
H392 H 0.3864 0.2655 0.0648 0.062(4) Uiso 1 1 d R . .
H393 H 0.4145 0.2113 -0.0135 0.062(4) Uiso 1 1 d R . .
C41 C 0.10564(14) 0.25339(14) 0.02698(11) 0.0247(4) Uani 1 1 d . . .
C42 C 0.10987(15) 0.25150(15) -0.05431(12) 0.0278(5) Uani 1 1 d . . .
C43 C 0.03881(17) 0.29107(16) -0.09992(13) 0.0361(5) Uani 1 1 d . . .
H43 H 0.0426 0.2889 -0.1546 0.043 Uiso 1 1 d R . .
C44 C -0.03718(17) 0.33211(17) -0.06842(15) 0.0401(6) Uani 1 1 d . . .
C45 C -0.04343(16) 0.33069(16) 0.01065(14) 0.0378(5) Uani 1 1 d . . .
H45 H -0.0971 0.3560 0.0331 0.045 Uiso 1 1 d R . .
C46 C 0.02504(15) 0.29228(15) 0.05842(12) 0.0306(5) Uani 1 1 d . . .
C47 C 0.19177(18) 0.21153(18) -0.09505(12) 0.0386(6) Uani 1 1 d . . .
H471 H 0.1760 0.2093 -0.1516 0.059(4) Uiso 1 1 d R . .
H472 H 0.1930 0.1440 -0.0808 0.059(4) Uiso 1 1 d R . .
H473 H 0.2595 0.2553 -0.0793 0.059(4) Uiso 1 1 d R . .
C48 C -0.1101(2) 0.3782(2) -0.11838(19) 0.0700(9) Uani 1 1 d . . .
H481 H -0.0925 0.4511 -0.1080 0.128(8) Uiso 1 1 d R . .
H482 H -0.1813 0.3535 -0.1065 0.128(8) Uiso 1 1 d R . .
H483 H -0.1042 0.3594 -0.1734 0.128(8) Uiso 1 1 d R . .
C49 C 0.00980(18) 0.29360(19) 0.14425(14) 0.0426(6) Uani 1 1 d . . .
H491 H 0.0593 0.3498 0.1732 0.070(5) Uiso 1 1 d R . .
H492 H 0.0208 0.2309 0.1636 0.070(5) Uiso 1 1 d R . .
H493 H -0.0609 0.3012 0.1515 0.070(5) Uiso 1 1 d R . .
C51 C 0.47381(14) 0.45269(14) 0.22028(11) 0.0238(4) Uani 1 1 d . . .
C52 C 0.52929(15) 0.37623(15) 0.20893(11) 0.0263(5) Uani 1 1 d . . .
C53 C 0.60186(15) 0.38213(16) 0.15470(12) 0.0298(5) Uani 1 1 d . . .
H53 H 0.6398 0.3307 0.1489 0.036 Uiso 1 1 d R . .
C54 C 0.62043(16) 0.46091(16) 0.10902(12) 0.0327(5) Uani 1 1 d . . .
C55 C 0.56675(16) 0.53666(16) 0.12036(12) 0.0316(5) Uani 1 1 d . . .
H55 H 0.5785 0.5912 0.0893 0.038 Uiso 1 1 d R . .
C56 C 0.49641(15) 0.53557(15) 0.17567(11) 0.0271(5) Uani 1 1 d . . .
C57 C 0.51592(17) 0.28485(16) 0.25398(13) 0.0345(5) Uani 1 1 d . . .
H571 H 0.4731 0.2275 0.2213 0.056(4) Uiso 1 1 d R . .
H572 H 0.4822 0.2977 0.3010 0.056(4) Uiso 1 1 d R . .
H573 H 0.5839 0.2703 0.2688 0.056(4) Uiso 1 1 d R . .
C58 C 0.69750(19) 0.4636(2) 0.04899(14) 0.0482(7) Uani 1 1 d . . .
H581 H 0.6606 0.4531 -0.0034 0.082(6) Uiso 1 1 d R . .
H582 H 0.7363 0.4107 0.0559 0.082(6) Uiso 1 1 d R . .
H583 H 0.7455 0.5286 0.0555 0.082(6) Uiso 1 1 d R . .
C59 C 0.44516(16) 0.62424(15) 0.18493(13) 0.0317(5) Uani 1 1 d . . .
H591 H 0.4781 0.6770 0.1545 0.054(4) Uiso 1 1 d R . .
H592 H 0.4524 0.6496 0.2401 0.054(4) Uiso 1 1 d R . .
H593 H 0.3715 0.6034 0.1663 0.054(4) Uiso 1 1 d R . .
C61 C 0.41321(14) 0.53732(14) 0.35363(11) 0.0231(4) Uani 1 1 d . . .
C62 C 0.33903(15) 0.59563(15) 0.36664(12) 0.0276(5) Uani 1 1 d . . .
C63 C 0.36107(17) 0.67682(16) 0.42353(12) 0.0320(5) Uani 1 1 d . . .
H63 H 0.3107 0.7163 0.4304 0.038 Uiso 1 1 d R . .
C64 C 0.45472(17) 0.70162(16) 0.46979(12) 0.0319(5) Uani 1 1 d . . .
C65 C 0.52638(16) 0.64296(16) 0.45797(12) 0.0304(5) Uani 1 1 d . . .
H65 H 0.5905 0.6583 0.4897 0.037 Uiso 1 1 d R . .
C66 C 0.50834(14) 0.56209(15) 0.40103(11) 0.0247(4) Uani 1 1 d . . .
C67 C 0.23501(16) 0.57524(18) 0.31931(13) 0.0386(6) Uani 1 1 d . . .
H671 H 0.1933 0.6210 0.3397 0.060(4) Uiso 1 1 d R . .
H672 H 0.1993 0.5061 0.3227 0.060(4) Uiso 1 1 d R . .
H673 H 0.2448 0.5856 0.2647 0.060(4) Uiso 1 1 d R . .
C68 C 0.4770(2) 0.78914(18) 0.53205(14) 0.0460(6) Uani 1 1 d . . .
H681 H 0.4323 0.7743 0.5739 0.064(5) Uiso 1 1 d R . .
H682 H 0.4637 0.8489 0.5092 0.064(5) Uiso 1 1 d R . .
H683 H 0.5497 0.8009 0.5533 0.064(5) Uiso 1 1 d R . .
C69 C 0.59209(15) 0.50324(17) 0.39435(12) 0.0329(5) Uani 1 1 d . . .
H691 H 0.6263 0.5182 0.3472 0.063(5) Uiso 1 1 d R . .
H692 H 0.5616 0.4316 0.3912 0.063(5) Uiso 1 1 d R . .
H693 H 0.6429 0.5217 0.4402 0.063(5) Uiso 1 1 d R . .
B1 B 0.15720(18) 0.13830(19) 0.57271(14) 0.0308(6) Uani 1 1 d . . .
B2 B 0.19367(16) 0.22379(17) 0.08283(13) 0.0237(5) Uani 1 1 d . . .
B3 B 0.39556(16) 0.44951(17) 0.28471(13) 0.0232(5) Uani 1 1 d . . .
O1 O -0.0466(4) 0.5735(4) 0.5785(3) 0.0987(15) Uiso 0.50 1 d P A -1
C71 C -0.0406(5) 0.5217(5) 0.5249(4) 0.0569(18) Uiso 0.50 1 d P A -1
C72 C 0.0630(6) 0.5098(6) 0.5023(5) 0.077(2) Uiso 0.50 1 d P A -1
H721 H 0.1187 0.5569 0.5345 0.115 Uiso 0.50 1 d PR A -1
H722 H 0.0667 0.5220 0.4474 0.115 Uiso 0.50 1 d PR A -1
H723 H 0.0705 0.4413 0.5089 0.115 Uiso 0.50 1 d PR A -1
C73 C -0.1368(7) 0.4583(6) 0.4762(5) 0.097(2) Uiso 0.50 1 d P A -1
H731 H -0.1992 0.4672 0.5002 0.145 Uiso 0.50 1 d PR A -1
H732 H -0.1326 0.3877 0.4735 0.145 Uiso 0.50 1 d PR A -1
H733 H -0.1399 0.4796 0.4234 0.145 Uiso 0.50 1 d PR A -1
O2 O 0.3430(6) -0.1446(5) 0.8571(4) 0.136(2) Uani 0.50 1 d P B 1
C74 C 0.3074(5) -0.0693(6) 0.8484(4) 0.0729(18) Uiso 0.50 1 d P B 1
C75 C 0.2062(5) -0.0640(6) 0.8642(4) 0.087(2) Uiso 0.50 1 d P B 1
H751 H 0.1682 -0.1305 0.8730 0.130 Uiso 0.50 1 d PR B 1
H752 H 0.1710 -0.0401 0.8198 0.130 Uiso 0.50 1 d PR B 1
H753 H 0.2087 -0.0179 0.9108 0.130 Uiso 0.50 1 d PR B 1
C76 C 0.3809(6) 0.0223(6) 0.8291(4) 0.078(2) Uiso 0.50 1 d P B 1
H761 H 0.4467 0.0049 0.8177 0.117 Uiso 0.50 1 d PR B 1
H762 H 0.3931 0.0734 0.8735 0.117 Uiso 0.50 1 d PR B 1
H763 H 0.3507 0.0482 0.7834 0.117 Uiso 0.50 1 d PR B 1
C77 C 0.7146(6) 0.1038(5) 0.6849(4) 0.0637(18) Uiso 0.50 1 d P C 1
C78 C 0.7348(5) 0.0792(5) 0.6226(4) 0.0668(16) Uiso 0.50 1 d P C 1
C79 C 0.7560(10) 0.1213(10) 0.7165(8) 0.121(4) Uiso 0.50 1 d P C 1
C80 C 0.6096(8) 0.0567(8) 0.6986(6) 0.124(3) Uiso 0.50 1 d P C 1
C81 C 0.3076(7) -0.0119(7) 0.8212(5) 0.106(3) Uiso 0.50 1 d P D 2
H811 H 0.2663 -0.0732 0.8371 0.159 Uiso 0.50 1 d PR D 2
H812 H 0.2714 0.0080 0.7753 0.159 Uiso 0.50 1 d PR D 2
H813 H 0.3178 0.0414 0.8639 0.159 Uiso 0.50 1 d PR D 2
C82 C 0.4073(5) -0.0259(6) 0.8009(5) 0.080(2) Uiso 0.50 1 d P D 2
H821 H 0.3955 -0.0822 0.7595 0.104 Uiso 0.50 1 d PR D 2
H822 H 0.4404 -0.0483 0.8478 0.104 Uiso 0.50 1 d PR D 2
C83 C 0.4848(6) 0.0594(6) 0.7763(5) 0.106(3) Uiso 0.50 1 d P D 2
H831 H 0.4489 0.0831 0.7313 0.138 Uiso 0.50 1 d PR D 2
H832 H 0.4966 0.1141 0.8188 0.138 Uiso 0.50 1 d PR D 2
C84 C 0.5853(5) 0.0521(5) 0.7544(4) 0.0681(17) Uiso 0.50 1 d P D 2
H841 H 0.6183 0.0184 0.7949 0.089 Uiso 0.50 1 d PR D 2
H842 H 0.5747 0.0071 0.7055 0.089 Uiso 0.50 1 d PR D 2
C85 C 0.6583(7) 0.1408(7) 0.7432(6) 0.116(3) Uiso 0.50 1 d P D 2
H851 H 0.6459 0.1913 0.7833 0.150 Uiso 0.50 1 d PR D 2
H852 H 0.6304 0.1599 0.6931 0.150 Uiso 0.50 1 d PR D 2
C86 C 0.7871(8) 0.1674(9) 0.7381(7) 0.121(4) Uiso 0.50 1 d P D 2
H861 H 0.8090 0.2375 0.7283 0.182 Uiso 0.50 1 d PR D 2
H862 H 0.8042 0.1243 0.6953 0.182 Uiso 0.50 1 d PR D 2
H863 H 0.8230 0.1559 0.7872 0.182 Uiso 0.50 1 d PR D 2

loop_
_atom_site_aniso_label
_atom_site_aniso_U_11
_atom_site_aniso_U_22
_atom_site_aniso_U_33
_atom_site_aniso_U_23
_atom_site_aniso_U_13
_atom_site_aniso_U_12
N1 0.0237(8) 0.0225(9) 0.0214(8) 0.0005(7) 0.0016(6) 0.0034(7)
C2 0.0220(10) 0.0230(10) 0.0226(10) -0.0021(8) 0.0031(8) 0.0032(8)
C3 0.0312(11) 0.0227(11) 0.0260(11) -0.0006(9) 0.0023(8) 0.0023(9)
C4 0.0315(11) 0.0221(11) 0.0291(11) 0.0033(9) 0.0033(9) 0.0017(9)
C5 0.0240(10) 0.0262(11) 0.0231(10) 0.0010(9) 0.0018(8) 0.0024(9)
C6 0.0231(10) 0.0272(11) 0.0216(10) -0.0010(9) 0.0022(8) 0.0039(9)
C7 0.0248(10) 0.0276(11) 0.0251(10) 0.0006(9) 0.0036(8) 0.0017(9)
C8 0.0412(13) 0.0267(11) 0.0312(12) 0.0030(10) 0.0086(9) -0.0006(10)
C9 0.0226(10) 0.0230(11) 0.0249(10) 0.0016(8) 0.0037(8) 0.0029(8)
C10 0.0341(11) 0.0264(11) 0.0241(11) 0.0016(9) -0.0034(9) 0.0043(9)
C11 0.0386(12) 0.0293(12) 0.0293(11) 0.0028(10) 0.0036(9) 0.0009(10)
C12 0.0411(13) 0.0342(13) 0.0286(11) 0.0063(10) 0.0001(10) -0.0047(10)
C13 0.0637(17) 0.0440(15) 0.0425(15) 0.0162(12) 0.0076(12) -0.0051(14)
C14 0.088(2) 0.0341(14) 0.0499(16) 0.0127(13) 0.0129(15) 0.0076(15)
C15 0.076(2) 0.0398(15) 0.0608(18) 0.0121(14) 0.0151(15) 0.0216(14)
C16 0.0595(16) 0.0393(14) 0.0464(15) 0.0121(12) 0.0158(12) 0.0123(13)
C17 0.0392(13) 0.0481(15) 0.0465(14) 0.0148(12) 0.0124(11) -0.0038(12)
C19 0.150(4) 0.0463(18) 0.092(3) 0.0336(19) 0.035(2) 0.028(2)
C18 0.0668(19) 0.0592(19) 0.101(3) 0.0303(18) 0.0419(18) 0.0309(16)
C21 0.0268(10) 0.0309(12) 0.0254(11) 0.0109(9) 0.0069(8) 0.0030(9)
C22 0.0291(11) 0.0287(12) 0.0290(11) 0.0095(9) 0.0075(9) 0.0040(9)
C23 0.0399(13) 0.0296(12) 0.0295(12) 0.0057(10) 0.0066(9) 0.0007(10)
C24 0.0529(15) 0.0303(12) 0.0349(13) 0.0103(10) 0.0169(11) 0.0122(11)
C25 0.0401(13) 0.0496(15) 0.0402(14) 0.0179(12) 0.0141(11) 0.0217(12)
C26 0.0314(12) 0.0421(14) 0.0302(12) 0.0127(10) 0.0074(9) 0.0078(10)
C27 0.0322(12) 0.0429(14) 0.0404(13) 0.0033(11) -0.0006(10) 0.0059(11)
C28 0.079(2) 0.0360(14) 0.0583(17) 0.0105(13) 0.0254(14) 0.0210(14)
C29 0.0360(13) 0.0705(19) 0.0395(14) 0.0140(13) -0.0027(11) 0.0119(13)
C31 0.0259(10) 0.0254(11) 0.0197(10) 0.0000(8) 0.0018(8) 0.0033(9)
C32 0.0280(11) 0.0274(11) 0.0247(10) -0.0010(9) 0.0024(8) 0.0052(9)
C33 0.0357(13) 0.0254(12) 0.0543(15) 0.0012(11) 0.0102(11) 0.0017(10)
C34 0.0423(14) 0.0299(13) 0.084(2) -0.0026(13) 0.0174(13) 0.0115(12)
C35 0.0307(12) 0.0394(14) 0.0617(16) -0.0016(12) 0.0124(11) 0.0106(11)
C36 0.0271(11) 0.0308(12) 0.0312(11) -0.0029(10) 0.0023(9) 0.0045(9)
C37 0.0306(11) 0.0264(11) 0.0336(12) 0.0013(9) 0.0047(9) 0.0012(9)
C38 0.063(2) 0.0362(17) 0.195(4) -0.002(2) 0.048(2) 0.0190(15)
C39 0.0273(11) 0.0366(13) 0.0461(14) -0.0060(11) 0.0110(10) 0.0009(10)
C41 0.0254(10) 0.0183(10) 0.0279(11) -0.0015(8) 0.0022(8) 0.0002(8)
C42 0.0287(11) 0.0223(11) 0.0285(11) 0.0025(9) -0.0008(8) -0.0023(9)
C43 0.0380(13) 0.0340(13) 0.0324(12) 0.0110(10) -0.0038(10) -0.0021(10)
C44 0.0306(12) 0.0353(13) 0.0525(15) 0.0137(12) -0.0061(11) 0.0027(10)
C45 0.0272(11) 0.0310(13) 0.0555(15) 0.0022(11) 0.0010(10) 0.0090(10)
C46 0.0280(11) 0.0251(11) 0.0368(12) -0.0023(10) 0.0010(9) 0.0038(9)
C47 0.0459(14) 0.0447(14) 0.0271(12) 0.0066(11) 0.0079(10) 0.0112(11)
C48 0.0518(17) 0.081(2) 0.083(2) 0.0409(18) -0.0054(15) 0.0216(16)
C49 0.0392(13) 0.0502(15) 0.0410(14) -0.0057(12) 0.0107(10) 0.0166(12)
C51 0.0243(10) 0.0229(10) 0.0217(10) 0.0003(8) -0.0010(8) 0.0008(8)
C52 0.0239(10) 0.0274(11) 0.0251(10) 0.0004(9) 0.0008(8) 0.0008(9)
C53 0.0251(10) 0.0308(12) 0.0324(11) -0.0008(10) 0.0050(9) 0.0039(9)
C54 0.0301(11) 0.0352(13) 0.0289(11) -0.0009(10) 0.0069(9) -0.0024(10)
C55 0.0344(12) 0.0296(12) 0.0274(11) 0.0062(9) 0.0052(9) -0.0035(10)
C56 0.0271(10) 0.0248(11) 0.0254(10) 0.0024(9) -0.0009(8) -0.0025(9)
C57 0.0339(12) 0.0333(12) 0.0406(13) 0.0089(11) 0.0098(10) 0.0131(10)
C58 0.0505(15) 0.0517(16) 0.0434(14) 0.0074(12) 0.0232(12) 0.0050(13)
C59 0.0338(12) 0.0257(11) 0.0339(12) 0.0085(10) 0.0013(9) 0.0007(9)
C61 0.0244(10) 0.0212(10) 0.0235(10) 0.0046(8) 0.0061(8) 0.0018(8)
C62 0.0280(11) 0.0277(11) 0.0275(11) 0.0035(9) 0.0046(8) 0.0053(9)
C63 0.0383(12) 0.0275(12) 0.0333(12) 0.0041(10) 0.0107(10) 0.0106(10)
C64 0.0401(12) 0.0255(11) 0.0269(11) -0.0014(9) 0.0096(9) -0.0021(10)
C65 0.0288(11) 0.0329(12) 0.0255(11) 0.0012(9) 0.0030(9) -0.0031(10)
C66 0.0241(10) 0.0262(11) 0.0220(10) 0.0034(9) 0.0034(8) -0.0003(9)
C67 0.0320(12) 0.0453(14) 0.0403(13) -0.0021(11) 0.0002(10) 0.0162(11)
C68 0.0583(16) 0.0378(14) 0.0372(14) -0.0077(11) 0.0097(11) 0.0016(12)
C69 0.0263(11) 0.0396(13) 0.0312(12) 0.0008(10) -0.0011(9) 0.0056(10)
B1 0.0238(12) 0.0347(14) 0.0311(13) 0.0056(11) 0.0052(10) -0.0025(10)
B2 0.0207(11) 0.0282(12) 0.0219(11) 0.0035(10) 0.0094(9) 0.0008(10)
B3 0.0215(11) 0.0245(12) 0.0239(11) 0.0049(10) -0.0022(9) 0.0062(10)
O2 0.208(7) 0.125(5) 0.114(5) 0.022(4) 0.035(4) 0.116(5)

loop_
_atom_type_symbol
_atom_type_description
_atom_type_scat_dispersion_real
_atom_type_scat_dispersion_imag
_atom_type_scat_source
C C 0.0033 0.0016 'International Tables Vol C Tables 4.2.6.8 and 6.1.1.4'
H H 0.0000 0.0000 'International Tables Vol C Tables 4.2.6.8 and 6.1.1.4'
B B 0.0013 0.0007 'International Tables Vol C Tables 4.2.6.8 and 6.1.1.4'
N N 0.0061 0.0033 'International Tables Vol C Tables 4.2.6.8 and 6.1.1.4'
O O 0.0106 0.0060 'International Tables Vol C Tables 4.2.6.8 and 6.1.1.4'

loop_
_geom_angle_atom_site_label_1
_geom_angle_atom_site_label_2
_geom_angle_atom_site_label_3
_geom_angle
C6 N1 C2 115.63(15)
C6 N1 B3 118.18(16)
C2 N1 B3 125.50(16)
C9 C2 N1 122.53(17)
C9 C2 C3 123.51(17)
N1 C2 C3 113.52(16)
C4 C3 C2 121.84(19)
C3 C4 C5 120.00(19)
C6 C5 C4 117.03(18)
C6 C5 C7 120.40(18)
C4 C5 C7 122.37(18)
C5 C6 N1 123.67(18)
C8 C7 C5 126.8(2)
C7 C8 B1 124.5(2)
C2 C9 C10 121.08(17)
C2 C9 B2 123.10(17)
C10 C9 B2 115.45(16)
C16 C11 C12 117.1(2)
C16 C11 B1 121.35(19)
C12 C11 B1 121.6(2)
C13 C12 C11 119.7(2)
C13 C12 C17 118.2(2)
C11 C12 C17 122.1(2)
C12 C13 C14 122.6(2)
C15 C14 C13 117.4(2)
C15 C14 C19 121.0(3)
C13 C14 C19 121.5(3)
C14 C15 C16 122.4(3)
C15 C16 C11 120.7(2)
C15 C16 C18 116.6(2)
C11 C16 C18 122.6(2)
C26 C21 C22 118.1(2)
C26 C21 B1 121.91(19)
C22 C21 B1 119.98(19)
C23 C22 C21 119.9(2)
C23 C22 C27 119.3(2)
C21 C22 C27 120.71(19)
C24 C23 C22 122.4(2)
C23 C24 C25 117.5(2)
C23 C24 C28 121.0(2)
C25 C24 C28 121.4(2)
C26 C25 C24 122.0(2)
C25 C26 C21 120.1(2)
C25 C26 C29 118.5(2)
C21 C26 C29 121.5(2)
C36 C31 C32 117.67(18)
C36 C31 B2 121.46(17)
C32 C31 B2 120.86(17)
C33 C32 C31 120.43(19)
C33 C32 C37 118.87(18)
C31 C32 C37 120.59(18)
C34 C33 C32 121.5(2)
C33 C34 C35 118.2(2)
C33 C34 C38 121.0(2)
C35 C34 C38 120.8(2)
C34 C35 C36 121.9(2)
C35 C36 C31 120.21(19)
C35 C36 C39 117.87(19)
C31 C36 C39 121.88(19)
C42 C41 C46 117.27(18)
C42 C41 B2 121.94(17)
C46 C41 B2 120.51(17)
C43 C42 C41 119.99(19)
C43 C42 C47 117.51(19)
C41 C42 C47 122.45(18)
C44 C43 C42 122.3(2)
C43 C44 C45 117.6(2)
C43 C44 C48 121.3(2)
C45 C44 C48 121.1(2)
C44 C45 C46 122.4(2)
C45 C46 C41 120.4(2)
C45 C46 C49 117.6(2)
C41 C46 C49 121.93(19)
C52 C51 C56 117.50(18)
C52 C51 B3 120.82(17)
C56 C51 B3 121.53(18)
C53 C52 C51 120.42(19)
C53 C52 C57 116.09(18)
C51 C52 C57 123.49(18)
C54 C53 C52 121.9(2)
C53 C54 C55 117.95(19)
C53 C54 C58 120.6(2)
C55 C54 C58 121.5(2)
C54 C55 C56 122.10(19)
C55 C56 C51 120.06(19)
C55 C56 C59 117.46(18)
C51 C56 C59 122.48(18)
C62 C61 C66 118.00(18)
C62 C61 B3 122.25(17)
C66 C61 B3 119.65(17)
C63 C62 C61 120.32(18)
C63 C62 C67 117.54(18)
C61 C62 C67 122.13(18)
C64 C63 C62 121.7(2)
C65 C64 C63 117.76(19)
C65 C64 C68 121.1(2)
C63 C64 C68 121.2(2)
C64 C65 C66 122.48(19)
C65 C66 C61 119.69(19)
C65 C66 C69 117.48(17)
C61 C66 C69 122.82(18)
C8 B1 C11 118.7(2)
C8 B1 C21 118.0(2)
C11 B1 C21 123.35(19)
C9 B2 C31 123.04(17)
C9 B2 C41 115.40(17)
C31 B2 C41 121.51(17)
N1 B3 C51 121.19(18)
N1 B3 C61 118.45(17)
C51 B3 C61 120.10(17)
O1 C71 C72 120.3(8)
O1 C71 C73 122.1(7)
C72 C71 C73 117.6(9)
O2 C74 C75 122.3(8)
O2 C74 C76 117.2(7)
C75 C74 C76 120.2(8)
C79 C77 C78 119.9(15)
C79 C77 C80 122.7(15)
C78 C77 C80 112.1(8)
C77 C78 C79 22.4(6)
C77 C79 C78 37.7(11)
C77 C79 C80 38.9(11)
C78 C79 C80 74.0(7)
C77 C80 C79 18.4(5)
C81 C82 C83 120.7(8)
C84 C83 C82 124.6(7)
C85 C84 C83 119.8(7)
C84 C85 C86 133.9(8)

loop_
_geom_bond_atom_site_label_1
_geom_bond_atom_site_label_2
_geom_bond_distance
N1 C6 1.409(2)
N1 C2 1.451(2)
N1 B3 1.453(3)
C2 C9 1.367(3)
C2 C3 1.452(3)
C3 C4 1.341(3)
C4 C5 1.444(3)
C5 C6 1.350(3)
C5 C7 1.452(3)
C7 C8 1.349(3)
C8 B1 1.546(3)
C9 C10 1.507(3)
C9 B2 1.573(3)
C11 C16 1.405(3)
C11 C12 1.426(3)
C11 B1 1.572(3)
C12 C13 1.386(3)
C12 C17 1.503(3)
C13 C14 1.388(4)
C14 C15 1.370(4)
C14 C19 1.516(4)
C15 C16 1.390(3)
C16 C18 1.520(4)
C21 C26 1.399(3)
C21 C22 1.420(3)
C21 B1 1.577(3)
C22 C23 1.381(3)
C22 C27 1.503(3)
C23 C24 1.378(3)
C24 C25 1.396(3)
C24 C28 1.510(3)
C25 C26 1.388(3)
C26 C29 1.524(3)
C31 C36 1.410(3)
C31 C32 1.418(3)
C31 B2 1.575(3)
C32 C33 1.388(3)
C32 C37 1.506(3)
C33 C34 1.385(3)
C34 C35 1.387(3)
C34 C38 1.522(4)
C35 C36 1.387(3)
C36 C39 1.511(3)
C41 C42 1.410(3)
C41 C46 1.414(3)
C41 B2 1.591(3)
C42 C43 1.399(3)
C42 C47 1.510(3)
C43 C44 1.378(3)
C44 C45 1.378(3)
C44 C48 1.510(3)
C45 C46 1.387(3)
C46 C49 1.514(3)
C51 C52 1.409(3)
C51 C56 1.421(3)
C51 B3 1.580(3)
C52 C53 1.392(3)
C52 C57 1.516(3)
C53 C54 1.383(3)
C54 C55 1.384(3)
C54 C58 1.512(3)
C55 C56 1.388(3)
C56 C59 1.513(3)
C61 C62 1.408(3)
C61 C66 1.413(3)
C61 B3 1.596(3)
C62 C63 1.396(3)
C62 C67 1.509(3)
C63 C64 1.387(3)
C64 C65 1.381(3)
C64 C68 1.515(3)
C65 C66 1.395(3)
C66 C69 1.505(3)
O1 C71 1.141(7)
C71 C72 1.494(7)
C71 C73 1.537(10)
O2 C74 1.234(8)
C74 C75 1.406(9)
C74 C76 1.507(10)
C77 C79 0.732(13)
C77 C78 1.172(8)
C77 C80 1.457(12)
C78 C79 1.663(15)
C79 C80 1.953(17)
C81 C82 1.440(11)
C82 C83 1.507(10)
C83 C84 1.434(9)
C84 C85 1.432(10)
C85 C86 1.684(13)
